data_4034227
loop_
_publ_author_name
'Baek, Yonghyeon'
'Kwon, Youngjae'
'Maeng, Chanyoung'
'Lee, Ji Hye'
'Hwang, Hyonseok'
'Lee, Kang Mun'
'Lee, Phil Ho'

_publ_section_title
;
 Pyrazinoindole-Based Lewis-Acid/Base Assembly: Intriguing Intramolecular
 Charge-Transfer Switching through the Dual-Sensing of Fluoride and Acid.
;
_journal_issue 7
_journal_name_full 'The Journal of organic chemistry'
_journal_page_first 3843
_journal_page_last 3852
_journal_paper_doi 10.1021/acs.joc.8b02942
_journal_volume 84
_journal_year 2019
_chemical_formula_sum 'C45 H47 B N4'
_chemical_formula_weight 654.67
_space_group_crystal_system triclinic
_space_group_IT_number 2
_space_group_name_Hall '-P 1'
_space_group_name_H-M_alt 'P -1'
_atom_sites_solution_hydrogens geom
_audit_creation_method SHELXL-2018/3
_cell_angle_alpha 73.9131(16)
_cell_angle_beta 78.5757(16)
_cell_angle_gamma 69.5826(16)
_cell_formula_units_Z 2
_cell_length_a 10.0566(5)
_cell_length_b 12.3887(6)
_cell_length_c 16.2726(7)
_cell_measurement_reflns_used 9708
_cell_measurement_temperature 133(2)
_cell_measurement_theta_max 28.23
_cell_measurement_theta_min 2.99
_cell_volume 1813.99(15)
_computing_cell_refinement 'Bruker APEXIII'
_computing_data_collection 'Bruker APEXIII'
_computing_data_reduction 'Bruker SAINT'
_computing_molecular_graphics ORTEP
_computing_publication_material CIFTAB
_computing_structure_refinement SHELXL
_computing_structure_solution SHELXS
_diffrn_ambient_temperature 133(2)
_diffrn_measured_fraction_theta_full 0.998
_diffrn_measured_fraction_theta_max 0.997
_diffrn_measurement_device_type 'Photon 100 CMOS detector'
_diffrn_measurement_method 'phi and omega scans'
_diffrn_radiation_type MoK\a
_diffrn_radiation_wavelength 0.71073
_diffrn_reflns_av_R_equivalents 0.1603
_diffrn_reflns_av_unetI/netI 0.0915
_diffrn_reflns_Laue_measured_fraction_full 0.998
_diffrn_reflns_Laue_measured_fraction_max 0.997
_diffrn_reflns_limit_h_max 13
_diffrn_reflns_limit_h_min -13
_diffrn_reflns_limit_k_max 16
_diffrn_reflns_limit_k_min -16
_diffrn_reflns_limit_l_max 21
_diffrn_reflns_limit_l_min -21
_diffrn_reflns_number 110923
_diffrn_reflns_point_group_measured_fraction_full 0.998
_diffrn_reflns_point_group_measured_fraction_max 0.997
_diffrn_reflns_theta_full 25.242
_diffrn_reflns_theta_max 28.327
_diffrn_reflns_theta_min 2.825
_diffrn_source 'fine-focus sealed tube'
_exptl_absorpt_coefficient_mu 0.070
_exptl_absorpt_correction_T_max 0.7457
_exptl_absorpt_correction_T_min 0.7174
_exptl_absorpt_correction_type multi-scan
_exptl_absorpt_process_details SADABS
_exptl_crystal_colour yellow
_exptl_crystal_density_diffrn 1.199
_exptl_crystal_description rod
_exptl_crystal_F_000 700
_exptl_crystal_size_max 0.225
_exptl_crystal_size_mid 0.075
_exptl_crystal_size_min 0.072
_refine_diff_density_max 0.245
_refine_diff_density_min -0.284
_refine_diff_density_rms 0.056
_refine_ls_extinction_method none
_refine_ls_goodness_of_fit_ref 1.033
_refine_ls_hydrogen_treatment constr
_refine_ls_matrix_type full
_refine_ls_number_parameters 460
_refine_ls_number_reflns 9046
_refine_ls_number_restraints 0
_refine_ls_restrained_S_all 1.033
_refine_ls_R_factor_all 0.1441
_refine_ls_R_factor_gt 0.0655
_refine_ls_shift/su_max 0.000
_refine_ls_shift/su_mean 0.000
_refine_ls_structure_factor_coef Fsqd
_refine_ls_weighting_details 'w=1/[\s^2^(Fo^2^)+(0.0463P)^2^+0.9101P] where P=(Fo^2^+2Fc^2^)/3'
_refine_ls_weighting_scheme calc
_refine_ls_wR_factor_gt 0.1136
_refine_ls_wR_factor_ref 0.1374
_reflns_Friedel_coverage 0.000
_reflns_number_gt 5261
_reflns_number_total 9046
_reflns_threshold_expression 'I > 2\s(I)'
_cod_data_source_file jo8b02942_si_001.cif
_cod_data_source_block IP3
_cod_depositor_comments
;
The following automatic conversions were performed:

data item '_exptl_absorpt_correction_type' value 'MULTI-SCAN' was
changed to 'multi-scan' in accordance with the
/home/data/users/saulius/crontab/automatic-downloads/current/ACS/lib/dictionaries/cif_core.dic
dictionary named 'cif_core.dic' version 2.4.2 last updated on
2011-04-26.

Automatic conversion script
Id: cif_fix_values 6909 2019-04-08 15:41:33Z antanas 
;
_cod_database_code 4034227
_shelx_shelxl_version_number 2018/3
_shelx_space_group_comment
;
The symmetry employed for this shelxl refinement is uniquely defined
by the following loop, which should always be used as a source of
symmetry information in preference to the above space-group names.
They are only intended as comments.
;
_shelx_estimated_absorpt_t_min 0.984
_shelx_estimated_absorpt_t_max 0.995

loop_
_space_group_symop_operation_xyz
'x, y, z'
'-x, -y, -z'

loop_
_atom_site_label
_atom_site_type_symbol
_atom_site_fract_x
_atom_site_fract_y
_atom_site_fract_z
_atom_site_U_iso_or_equiv
_atom_site_adp_type
_atom_site_occupancy
_atom_site_site_symmetry_order
_atom_site_calc_flag
_atom_site_refinement_flags_posn
_atom_site_refinement_flags_adp
N1 N 0.44338(18) -0.12212(15) 0.30183(10) 0.0250(4) Uani 1 1 d . .
C1 C 0.2481(2) 0.02703(17) 0.24985(12) 0.0218(4) Uani 1 1 d . .
C2 C 0.3741(2) -0.06109(18) 0.22862(12) 0.0244(5) Uani 1 1 d . .
C3 C 0.4151(2) -0.0764(2) 0.14460(13) 0.0316(5) Uani 1 1 d . .
H3 H 0.501359 -0.134292 0.129999 0.038 Uiso 1 1 calc R U
C4 C 0.3254(3) -0.0039(2) 0.08337(13) 0.0344(5) Uani 1 1 d . .
H4 H 0.350259 -0.013014 0.025676 0.041 Uiso 1 1 calc R U
C5 C 0.1993(2) 0.0821(2) 0.10392(13) 0.0326(5) Uani 1 1 d . .
H5 H 0.139385 0.129604 0.060344 0.039 Uiso 1 1 calc R U
C6 C 0.1602(2) 0.09942(18) 0.18675(12) 0.0261(5) Uani 1 1 d . .
H6 H 0.075371 0.159356 0.200300 0.031 Uiso 1 1 calc R U
C7 C 0.2441(2) 0.02023(17) 0.34014(12) 0.0201(4) Uani 1 1 d . .
C8 C 0.3649(2) -0.07314(17) 0.36935(12) 0.0208(4) Uani 1 1 d . .
N2 N 0.39423(17) -0.10888(14) 0.45042(10) 0.0215(4) Uani 1 1 d . .
C9 C 0.3013(2) -0.04344(17) 0.50389(12) 0.0197(4) Uani 1 1 d . .
C10 C 0.1864(2) 0.05799(17) 0.47288(12) 0.0193(4) Uani 1 1 d . .
N3 N 0.15434(17) 0.08730(14) 0.39144(10) 0.0209(4) Uani 1 1 d . .
C11 C 0.5758(3) -0.2189(2) 0.30590(15) 0.0415(6) Uani 1 1 d . .
H11A H 0.598043 -0.249067 0.365615 0.062 Uiso 1 1 calc R U
H11B H 0.653048 -0.190882 0.270026 0.062 Uiso 1 1 calc R U
H11C H 0.566118 -0.282293 0.284806 0.062 Uiso 1 1 calc R U
C12 C 0.0965(2) 0.14200(17) 0.52699(12) 0.0199(4) Uani 1 1 d . .
C13 C 0.1605(2) 0.19055(17) 0.56992(12) 0.0218(4) Uani 1 1 d . .
H13 H 0.261636 0.170272 0.564187 0.026 Uiso 1 1 calc R U
C14 C 0.0779(2) 0.26773(18) 0.62057(12) 0.0229(4) Uani 1 1 d . .
H14 H 0.123459 0.300028 0.649182 0.028 Uiso 1 1 calc R U
C15 C -0.0719(2) 0.30012(17) 0.63116(12) 0.0203(4) Uani 1 1 d . .
C16 C -0.1341(2) 0.25292(17) 0.58553(12) 0.0220(4) Uani 1 1 d . .
H16 H -0.235169 0.274407 0.589976 0.026 Uiso 1 1 calc R U
C17 C -0.0517(2) 0.17569(17) 0.53411(12) 0.0224(4) Uani 1 1 d . .
H17 H -0.096660 0.145545 0.503507 0.027 Uiso 1 1 calc R U
B1 B -0.1621(2) 0.3791(2) 0.69523(14) 0.0223(5) Uani 1 1 d . .
C18 C -0.3245(2) 0.44767(17) 0.68704(12) 0.0209(4) Uani 1 1 d . .
C19 C -0.4298(2) 0.43815(17) 0.75877(12) 0.0218(4) Uani 1 1 d . .
C20 C -0.5732(2) 0.49521(18) 0.74851(13) 0.0259(5) Uani 1 1 d . .
H20 H -0.642382 0.486246 0.796799 0.031 Uiso 1 1 calc R U
C21 C -0.6193(2) 0.56488(18) 0.67025(13) 0.0268(5) Uani 1 1 d . .
C22 C -0.5168(2) 0.57696(18) 0.60110(13) 0.0263(5) Uani 1 1 d . .
H22 H -0.546180 0.625608 0.547321 0.032 Uiso 1 1 calc R U
C23 C -0.3721(2) 0.52031(17) 0.60761(12) 0.0241(5) Uani 1 1 d . .
C24 C -0.3900(2) 0.36453(19) 0.84684(12) 0.0296(5) Uani 1 1 d . .
H24A H -0.476855 0.367826 0.887308 0.044 Uiso 1 1 calc R U
H24B H -0.328365 0.395783 0.867004 0.044 Uiso 1 1 calc R U
H24C H -0.339053 0.282336 0.843178 0.044 Uiso 1 1 calc R U
C25 C -0.7755(2) 0.6247(2) 0.66118(15) 0.0393(6) Uani 1 1 d . .
H25A H -0.786958 0.679288 0.604625 0.059 Uiso 1 1 calc R U
H25B H -0.819503 0.668829 0.706369 0.059 Uiso 1 1 calc R U
H25C H -0.821881 0.565007 0.666647 0.059 Uiso 1 1 calc R U
C26 C -0.2704(2) 0.5466(2) 0.52872(13) 0.0335(5) Uani 1 1 d . .
H26A H -0.271129 0.503337 0.486804 0.050 Uiso 1 1 calc R U
H26B H -0.173664 0.521893 0.545130 0.050 Uiso 1 1 calc R U
H26C H -0.300258 0.631687 0.503035 0.050 Uiso 1 1 calc R U
C27 C -0.0806(2) 0.38394(17) 0.76694(12) 0.0207(4) Uani 1 1 d . .
C28 C -0.0078(2) 0.27954(18) 0.82275(12) 0.0240(5) Uani 1 1 d . .
C29 C 0.0736(2) 0.28440(19) 0.88060(13) 0.0284(5) Uani 1 1 d . .
H29 H 0.124353 0.212809 0.916435 0.034 Uiso 1 1 calc R U
C30 C 0.0832(2) 0.3904(2) 0.88774(12) 0.0277(5) Uani 1 1 d . .
C31 C 0.0097(2) 0.49298(19) 0.83380(13) 0.0275(5) Uani 1 1 d . .
H31 H 0.013909 0.566610 0.838159 0.033 Uiso 1 1 calc R U
C32 C -0.0701(2) 0.49188(18) 0.77326(12) 0.0229(4) Uani 1 1 d . .
C33 C -0.0170(3) 0.15944(18) 0.82466(14) 0.0346(5) Uani 1 1 d . .
H33A H 0.069161 0.116033 0.792814 0.052 Uiso 1 1 calc R U
H33B H -0.101117 0.169670 0.797953 0.052 Uiso 1 1 calc R U
H33C H -0.025132 0.114903 0.884463 0.052 Uiso 1 1 calc R U
C34 C 0.1693(3) 0.3921(2) 0.95303(14) 0.0399(6) Uani 1 1 d . .
H34A H 0.179537 0.470867 0.942013 0.060 Uiso 1 1 calc R U
H34B H 0.264025 0.333351 0.948549 0.060 Uiso 1 1 calc R U
H34C H 0.120448 0.373237 1.011004 0.060 Uiso 1 1 calc R U
C35 C -0.1376(2) 0.60676(18) 0.71231(14) 0.0317(5) Uani 1 1 d . .
H35A H -0.136081 0.673126 0.733367 0.048 Uiso 1 1 calc R U
H35B H -0.236542 0.613640 0.709003 0.048 Uiso 1 1 calc R U
H35C H -0.083827 0.608081 0.654984 0.048 Uiso 1 1 calc R U
C36 C 0.3227(2) -0.08322(16) 0.59641(12) 0.0198(4) Uani 1 1 d . .
C37 C 0.4582(2) -0.12732(17) 0.62326(12) 0.0220(4) Uani 1 1 d . .
H37 H 0.539318 -0.135102 0.581251 0.026 Uiso 1 1 calc R U
C38 C 0.4782(2) -0.16016(17) 0.70944(12) 0.0223(4) Uani 1 1 d . .
H38 H 0.572497 -0.189140 0.725320 0.027 Uiso 1 1 calc R U
C39 C 0.3616(2) -0.15146(17) 0.77409(12) 0.0212(4) Uani 1 1 d . .
N4 N 0.37814(18) -0.17807(15) 0.86101(10) 0.0257(4) Uani 1 1 d . .
C40 C 0.2251(2) -0.11214(17) 0.74670(12) 0.0239(5) Uani 1 1 d . .
H40 H 0.143838 -0.108597 0.788397 0.029 Uiso 1 1 calc R U
C41 C 0.2070(2) -0.07863(18) 0.66055(12) 0.0240(5) Uani 1 1 d . .
H41 H 0.113157 -0.051619 0.644269 0.029 Uiso 1 1 calc R U
C42 C 0.5204(2) -0.22693(19) 0.88913(13) 0.0291(5) Uani 1 1 d . .
H42A H 0.514535 -0.211659 0.946533 0.035 Uiso 1 1 calc R U
H42B H 0.583271 -0.184794 0.848717 0.035 Uiso 1 1 calc R U
C43 C 0.5884(2) -0.3589(2) 0.89451(14) 0.0352(5) Uani 1 1 d . .
H43A H 0.538791 -0.402668 0.942969 0.053 Uiso 1 1 calc R U
H43B H 0.689227 -0.382247 0.903088 0.053 Uiso 1 1 calc R U
H43C H 0.581010 -0.376921 0.840923 0.053 Uiso 1 1 calc R U
C44 C 0.2595(2) -0.1927(2) 0.92616(13) 0.0313(5) Uani 1 1 d . .
H44A H 0.175226 -0.122022 0.913208 0.038 Uiso 1 1 calc R U
H44B H 0.284864 -0.195920 0.982753 0.038 Uiso 1 1 calc R U
C45 C 0.2181(2) -0.3020(2) 0.93320(15) 0.0388(6) Uani 1 1 d . .
H45A H 0.193794 -0.300500 0.877386 0.058 Uiso 1 1 calc R U
H45B H 0.135327 -0.302940 0.976572 0.058 Uiso 1 1 calc R U
H45C H 0.298386 -0.372978 0.950184 0.058 Uiso 1 1 calc R U

loop_
_atom_site_aniso_label
_atom_site_aniso_U_11
_atom_site_aniso_U_22
_atom_site_aniso_U_33
_atom_site_aniso_U_23
_atom_site_aniso_U_13
_atom_site_aniso_U_12
N1 0.0261(10) 0.0268(10) 0.0220(9) -0.0087(7) -0.0038(7) -0.0050(8)
C1 0.0279(11) 0.0233(11) 0.0174(10) -0.0014(8) -0.0044(8) -0.0132(9)
C2 0.0303(12) 0.0252(11) 0.0217(10) -0.0060(9) -0.0033(9) -0.0129(9)
C3 0.0394(13) 0.0354(13) 0.0254(12) -0.0127(10) -0.0010(10) -0.0151(11)
C4 0.0486(15) 0.0458(14) 0.0175(11) -0.0090(10) -0.0013(10) -0.0253(12)
C5 0.0431(14) 0.0384(13) 0.0207(11) 0.0003(9) -0.0100(10) -0.0202(11)
C6 0.0318(12) 0.0283(12) 0.0208(10) -0.0017(9) -0.0052(9) -0.0143(10)
C7 0.0240(11) 0.0199(10) 0.0185(10) -0.0023(8) -0.0035(8) -0.0106(9)
C8 0.0229(11) 0.0202(10) 0.0222(10) -0.0048(8) -0.0028(8) -0.0103(9)
N2 0.0241(9) 0.0208(9) 0.0208(9) -0.0029(7) -0.0057(7) -0.0083(7)
C9 0.0214(10) 0.0217(10) 0.0188(10) -0.0027(8) -0.0037(8) -0.0108(9)
C10 0.0217(10) 0.0214(10) 0.0174(10) -0.0005(8) -0.0030(8) -0.0123(8)
N3 0.0247(9) 0.0222(9) 0.0171(8) -0.0016(7) -0.0044(7) -0.0102(7)
C11 0.0371(14) 0.0435(15) 0.0390(14) -0.0200(12) -0.0134(11) 0.0066(11)
C12 0.0250(11) 0.0197(10) 0.0151(9) 0.0002(8) -0.0043(8) -0.0092(9)
C13 0.0184(10) 0.0280(11) 0.0218(10) -0.0056(9) -0.0020(8) -0.0108(9)
C14 0.0244(11) 0.0290(11) 0.0198(10) -0.0049(8) -0.0042(8) -0.0132(9)
C15 0.0215(11) 0.0207(10) 0.0177(10) 0.0000(8) -0.0038(8) -0.0077(8)
C16 0.0182(10) 0.0239(11) 0.0239(11) -0.0021(8) -0.0051(8) -0.0076(9)
C17 0.0245(11) 0.0233(11) 0.0220(10) -0.0030(8) -0.0078(8) -0.0097(9)
B1 0.0256(12) 0.0218(12) 0.0195(11) 0.0007(9) -0.0001(10) -0.0129(10)
C18 0.0250(11) 0.0208(10) 0.0189(10) -0.0037(8) -0.0033(8) -0.0096(9)
C19 0.0250(11) 0.0215(11) 0.0202(10) -0.0042(8) -0.0030(8) -0.0091(9)
C20 0.0241(11) 0.0282(12) 0.0248(11) -0.0059(9) 0.0015(9) -0.0097(9)
C21 0.0250(11) 0.0241(11) 0.0301(12) -0.0059(9) -0.0056(9) -0.0050(9)
C22 0.0297(12) 0.0249(11) 0.0214(11) 0.0008(9) -0.0089(9) -0.0065(9)
C23 0.0277(11) 0.0227(11) 0.0226(11) -0.0033(8) -0.0030(9) -0.0102(9)
C24 0.0299(12) 0.0354(13) 0.0203(11) -0.0016(9) -0.0011(9) -0.0110(10)
C25 0.0284(13) 0.0434(15) 0.0383(13) -0.0045(11) -0.0062(10) -0.0044(11)
C26 0.0351(13) 0.0364(13) 0.0233(11) 0.0031(9) -0.0026(10) -0.0122(11)
C27 0.0179(10) 0.0247(11) 0.0181(10) -0.0043(8) -0.0002(8) -0.0063(8)
C28 0.0270(11) 0.0258(11) 0.0178(10) -0.0047(8) -0.0015(9) -0.0070(9)
C29 0.0296(12) 0.0330(12) 0.0184(10) -0.0020(9) -0.0040(9) -0.0069(10)
C30 0.0253(11) 0.0413(13) 0.0181(10) -0.0064(9) -0.0011(9) -0.0133(10)
C31 0.0299(12) 0.0313(12) 0.0264(11) -0.0103(9) -0.0006(9) -0.0142(10)
C32 0.0192(10) 0.0260(11) 0.0228(10) -0.0065(9) 0.0002(8) -0.0067(9)
C33 0.0482(15) 0.0249(12) 0.0280(12) -0.0016(9) -0.0087(11) -0.0094(11)
C34 0.0442(15) 0.0533(16) 0.0288(12) -0.0063(11) -0.0094(11) -0.0228(12)
C35 0.0302(12) 0.0239(12) 0.0412(13) -0.0048(10) -0.0097(10) -0.0075(10)
C36 0.0232(11) 0.0190(10) 0.0174(10) 0.0006(8) -0.0050(8) -0.0091(8)
C37 0.0205(11) 0.0232(11) 0.0216(10) -0.0016(8) -0.0020(8) -0.0088(9)
C38 0.0215(11) 0.0224(11) 0.0225(10) 0.0003(8) -0.0068(8) -0.0078(9)
C39 0.0276(11) 0.0174(10) 0.0192(10) 0.0007(8) -0.0063(8) -0.0093(9)
N4 0.0298(10) 0.0292(10) 0.0176(9) 0.0000(7) -0.0067(7) -0.0107(8)
C40 0.0224(11) 0.0251(11) 0.0198(10) 0.0007(8) -0.0003(8) -0.0078(9)
C41 0.0187(10) 0.0268(11) 0.0242(11) 0.0010(9) -0.0059(8) -0.0076(9)
C42 0.0346(13) 0.0360(13) 0.0209(11) -0.0025(9) -0.0108(9) -0.0151(10)
C43 0.0337(13) 0.0376(13) 0.0298(12) -0.0035(10) -0.0093(10) -0.0058(11)
C44 0.0364(13) 0.0352(13) 0.0169(10) -0.0033(9) -0.0020(9) -0.0070(10)
C45 0.0344(13) 0.0435(14) 0.0311(13) 0.0054(10) 0.0000(10) -0.0159(11)

loop_
_atom_type_symbol
_atom_type_description
_atom_type_scat_dispersion_real
_atom_type_scat_dispersion_imag
_atom_type_scat_source
C C 0.0033 0.0016 'International Tables Vol C Tables 4.2.6.8 and 6.1.1.4'
H H 0.0000 0.0000 'International Tables Vol C Tables 4.2.6.8 and 6.1.1.4'
B B 0.0013 0.0007 'International Tables Vol C Tables 4.2.6.8 and 6.1.1.4'
N N 0.0061 0.0033 'International Tables Vol C Tables 4.2.6.8 and 6.1.1.4'

loop_
_geom_angle_atom_site_label_1
_geom_angle_atom_site_label_2
_geom_angle_atom_site_label_3
_geom_angle
C8 N1 C2 108.00(16)
C8 N1 C11 125.97(17)
C2 N1 C11 126.02(17)
C6 C1 C2 120.09(18)
C6 C1 C7 134.08(19)
C2 C1 C7 105.81(17)
N1 C2 C3 129.00(19)
N1 C2 C1 109.67(16)
C3 C2 C1 121.33(19)
C4 C3 C2 117.4(2)
C3 C4 C5 121.8(2)
C6 C5 C4 120.9(2)
C5 C6 C1 118.5(2)
N3 C7 C8 121.84(17)
N3 C7 C1 131.04(18)
C8 C7 C1 107.04(17)
N2 C8 N1 126.17(18)
N2 C8 C7 124.34(18)
N1 C8 C7 109.47(16)
C8 N2 C9 114.25(16)
N2 C9 C10 121.47(17)
N2 C9 C36 116.95(17)
C10 C9 C36 121.57(17)
N3 C10 C9 122.53(17)
N3 C10 C12 114.86(17)
C9 C10 C12 122.56(16)
C7 N3 C10 115.11(17)
C17 C12 C13 118.91(18)
C17 C12 C10 121.00(17)
C13 C12 C10 120.07(17)
C14 C13 C12 120.30(18)
C13 C14 C15 121.89(18)
C16 C15 C14 116.83(18)
C16 C15 B1 122.46(18)
C14 C15 B1 120.61(17)
C17 C16 C15 121.59(18)
C16 C17 C12 120.41(18)
C15 B1 C18 120.46(18)
C15 B1 C27 116.17(18)
C18 B1 C27 123.36(18)
C23 C18 C19 117.40(18)
C23 C18 B1 121.35(17)
C19 C18 B1 121.25(17)
C20 C19 C18 119.90(18)
C20 C19 C24 118.50(18)
C18 C19 C24 121.59(18)
C19 C20 C21 122.38(19)
C22 C21 C20 117.75(19)
C22 C21 C25 121.22(19)
C20 C21 C25 121.03(19)
C21 C22 C23 122.14(19)
C22 C23 C18 120.39(18)
C22 C23 C26 116.92(18)
C18 C23 C26 122.56(18)
C28 C27 C32 117.93(18)
C28 C27 B1 120.93(18)
C32 C27 B1 121.00(17)
C29 C28 C27 120.19(19)
C29 C28 C33 117.24(18)
C27 C28 C33 122.54(18)
C30 C29 C28 122.1(2)
C31 C30 C29 117.58(19)
C31 C30 C34 121.9(2)
C29 C30 C34 120.5(2)
C30 C31 C32 122.2(2)
C31 C32 C27 119.95(19)
C31 C32 C35 118.73(19)
C27 C32 C35 121.24(18)
C37 C36 C41 117.02(17)
C37 C36 C9 121.68(17)
C41 C36 C9 121.29(17)
C38 C37 C36 121.78(18)
C37 C38 C39 121.24(18)
N4 C39 C40 120.81(18)
N4 C39 C38 122.47(18)
C40 C39 C38 116.71(17)
C39 N4 C44 120.24(17)
C39 N4 C42 120.29(17)
C44 N4 C42 116.84(16)
C41 C40 C39 121.25(18)
C40 C41 C36 121.89(18)
N4 C42 C43 114.31(17)
N4 C44 C45 114.99(18)

loop_
_geom_bond_atom_site_label_1
_geom_bond_atom_site_label_2
_geom_bond_distance
N1 C8 1.375(2)
N1 C2 1.392(3)
N1 C11 1.447(3)
C1 C6 1.391(3)
C1 C2 1.410(3)
C1 C7 1.442(3)
C2 C3 1.393(3)
C3 C4 1.381(3)
C4 C5 1.394(3)
C5 C6 1.381(3)
C7 N3 1.328(2)
C7 C8 1.409(3)
C8 N2 1.328(2)
N2 C9 1.352(2)
C9 C10 1.427(3)
C9 C36 1.483(3)
C10 N3 1.346(2)
C10 C12 1.487(3)
C12 C17 1.390(3)
C12 C13 1.395(3)
C13 C14 1.377(3)
C14 C15 1.405(3)
C15 C16 1.401(3)
C15 B1 1.562(3)
C16 C17 1.385(3)
B1 C18 1.569(3)
B1 C27 1.577(3)
C18 C23 1.418(3)
C18 C19 1.421(3)
C19 C20 1.388(3)
C19 C24 1.515(3)
C20 C21 1.388(3)
C21 C22 1.381(3)
C21 C25 1.503(3)
C22 C23 1.389(3)
C23 C26 1.511(3)
C27 C28 1.409(3)
C27 C32 1.410(3)
C28 C29 1.389(3)
C28 C33 1.514(3)
C29 C30 1.387(3)
C30 C31 1.384(3)
C30 C34 1.507(3)
C31 C32 1.395(3)
C32 C35 1.510(3)
C36 C37 1.390(3)
C36 C41 1.397(3)
C37 C38 1.383(3)
C38 C39 1.407(3)
C39 N4 1.391(2)
C39 C40 1.405(3)
N4 C44 1.457(3)
N4 C42 1.457(3)
C40 C41 1.377(3)
C42 C43 1.521(3)
C44 C45 1.520(3)
